data_1537258
loop_
_publ_author_name
'Gao, S.'
'Cao, R.'
'Bi, W.'
'Li, X.'
'Lin, Z.'

_publ_section_title
;
 Porous structures constructed from [Si Mo12 O40] and [Si W12 O40] Keggin
 units
;
_journal_name_full 'Microporous and Mesoporous Materials'
_journal_page_first 139
_journal_page_last 145
_journal_volume 80
_journal_year 2005
_chemical_formula_sum 'H28 Mo12 Na4 O54 Si'
_chemical_name_systematic 'Na4 (H2 O)8 Si Mo12 O40 (H2 O)6'
_space_group_IT_number 128
_symmetry_space_group_name_Hall '-P 4 2n'
_symmetry_space_group_name_H-M 'P 4/m n c'
_cell_angle_alpha 90
_cell_angle_beta 90
_cell_angle_gamma 90
_cell_formula_units_Z 2
_cell_length_a 14.2085
_cell_length_b 14.2085
_cell_length_c 12.4863
_cell_volume 2520.753
_citation_journal_id_ASTM MIMMFJ
_cod_data_source_file Gao_MIMMFJ_2005_1751.cif
_cod_data_source_block H28Mo12Na4O54Si1
_cod_original_formula_sum 'H28 Mo12 Na4 O54 Si1'
_cod_database_code 1537258

loop_
_symmetry_equiv_pos_as_xyz
x,y,z
-y,x,z
-x,-y,z
y,-x,z
x+1/2,-y+1/2,-z+1/2
y+1/2,x+1/2,-z+1/2
-x+1/2,y+1/2,-z+1/2
-y+1/2,-x+1/2,-z+1/2
-x,-y,-z
y,-x,-z
x,y,-z
-y,x,-z
-x-1/2,y-1/2,z-1/2
-y-1/2,-x-1/2,z-1/2
x-1/2,-y-1/2,z-1/2
y-1/2,x-1/2,z-1/2

loop_
_atom_site_label
_atom_site_type_symbol
_atom_site_fract_x
_atom_site_fract_y
_atom_site_fract_z
_atom_site_occupancy
_atom_site_U_iso_or_equiv
O7 O-2 -0.1133 0.6133 0.25 1 0.0
Mo1 Mo+6 0.11394 0.86564 0.20025 1 0.0
O1 O-2 0.1303 0.4691 0.5 1 0.0
O5 O-2 0.2818 0.3877 0.6085 1 0.0
O8 O-2 0.181 0.937 0.5 1 0.0
Si1 Si+4 0 0 0 1 0.0
O3 O-2 -0.011 0.8738 0.2545 1 0.0
O2 O-2 0.1652 0.803 0.2962 1 0.0
Na1 Na+1 0.2084 0.7494 0.5 1 0.0
O9 O-2 0 1 0.407 1 0.0
O10 O-2 0.042 0.67 0.5 1 0.0
O4 O-2 0.0779 0.767 0.1067 1 0.0
Mo2 Mo+6 0.25366 0.48032 0.5 1 0.0
O6 O-2 0.0927 -0.007 0.0762 0.5 0.0
